data_2105021
loop_
_publ_author_name
'Siegler, Maxime A.'
'Hao, Xiang'
'Parkin, Sean'
'Brock, Carolyn Pratt'

_publ_section_title
;
 [Ni(H~2~O)~6~](NO~3~)~2~&#x00B7;(15-crown-5)&#x00B7;2H~2~O: three phase
 transitions and an intermediate modulated phase stable over a range of
 <i>ca</i> 40K
;
_journal_issue 6
_journal_name_full 'Acta Crystallographica Section B'
_journal_page_first 486
_journal_page_last 498
_journal_paper_doi 10.1107/S0108768111045897
_journal_volume 67
_journal_year 2011
_chemical_formula_moiety 'C10 H20 O5, H12 Ni O6 2+, 2(N O3 1-), 2(H2 O)'
_chemical_formula_sum 'C10 H36 N2 Ni O19'
_chemical_formula_weight 547.12
_chemical_name_systematic 'hexaquanickel(II) nitrate (15-crown-5) dihydrate'
_space_group_IT_number 12
_symmetry_cell_setting monoclinic
_symmetry_space_group_name_Hall '-I 2y'
_symmetry_space_group_name_H-M 'I 1 2/m 1'
_atom_sites_solution_hydrogens geom
_atom_sites_solution_primary direct
_atom_sites_solution_secondary difmap
_audit_creation_method SHELXL-97
_cell_angle_alpha 90.00
_cell_angle_beta 101.68(2)
_cell_angle_gamma 90.00
_cell_formula_units_Z 2
_cell_length_a 12.379(2)
_cell_length_b 12.558(2)
_cell_length_c 8.1200(10)
_cell_measurement_reflns_used 1446
_cell_measurement_temperature 303(2)
_cell_measurement_theta_max 27.48
_cell_measurement_theta_min 1.00
_cell_volume 1236.2(3)
_computing_cell_refinement 'DENZO-SMN (Nonius, 1997)'
_computing_data_collection 'COLLECT (Nonius, 1997)'
_computing_data_reduction 'DENZO-SMN (Nonius, 1997)'
_computing_molecular_graphics 'Mercury (Macrae et al., 2008)'
_computing_publication_material 'SHELX-97 and local procedures'
_computing_structure_refinement 'SHELXL-97 (Sheldrick, 2008)'
_computing_structure_solution 'SHELXS-97 (Sheldrick, 2008)'
_diffrn_ambient_temperature 303(2)
_diffrn_detector_area_resol_mean 18
_diffrn_measured_fraction_theta_full 0.997
_diffrn_measured_fraction_theta_max 0.997
_diffrn_measurement_device_type 'Nonius KappaCCD diffractometer'
_diffrn_measurement_method '\w scans at fixed \c = 55\%'
_diffrn_radiation_monochromator graphite
_diffrn_radiation_source 'fine-focus sealed tube'
_diffrn_radiation_type MoK\a
_diffrn_radiation_wavelength 0.71073
_diffrn_reflns_av_R_equivalents 0.0294
_diffrn_reflns_av_sigmaI/netI 0.0415
_diffrn_reflns_limit_h_max 16
_diffrn_reflns_limit_h_min -15
_diffrn_reflns_limit_k_max 16
_diffrn_reflns_limit_k_min -15
_diffrn_reflns_limit_l_max 10
_diffrn_reflns_limit_l_min -10
_diffrn_reflns_number 2774
_diffrn_reflns_theta_full 27.34
_diffrn_reflns_theta_max 27.34
_diffrn_reflns_theta_min 2.34
_exptl_absorpt_coefficient_mu 0.868
_exptl_absorpt_correction_T_max 0.9579
_exptl_absorpt_correction_T_min 0.7510
_exptl_absorpt_correction_type multi-scan
_exptl_absorpt_process_details 'Scalepack (Otwinowski & Minor, 2006)'
_exptl_crystal_colour 'pale green'
_exptl_crystal_density_diffrn 1.470
_exptl_crystal_density_method 'not measured'
_exptl_crystal_description 'elongated parallelepiped'
_exptl_crystal_F_000 580
_exptl_crystal_size_max 0.35
_exptl_crystal_size_mid 0.30
_exptl_crystal_size_min 0.05
_refine_diff_density_max 0.368
_refine_diff_density_min -0.343
_refine_ls_extinction_method none
_refine_ls_goodness_of_fit_ref 1.072
_refine_ls_hydrogen_treatment mixed
_refine_ls_matrix_type full
_refine_ls_number_parameters 138
_refine_ls_number_reflns 1457
_refine_ls_number_restraints 28
_refine_ls_restrained_S_all 1.066
_refine_ls_R_factor_all 0.0703
_refine_ls_R_factor_gt 0.0501
_refine_ls_shift/su_max 0.001
_refine_ls_shift/su_mean 0.000
_refine_ls_structure_factor_coef Fsqd
_refine_ls_weighting_details 'calc w=1/[\s^2^(Fo^2^)+(0.0920P)^2^+0.0000P] where P=(Fo^2^+2Fc^2^)/3'
_refine_ls_weighting_scheme calc
_refine_ls_wR_factor_gt 0.1330
_refine_ls_wR_factor_ref 0.1444
_reflns_number_gt 1130
_reflns_number_total 1457
_reflns_threshold_expression >2sigma(I)
_cod_data_source_file hw5018.cif
_cod_data_source_block 303K_I
_cod_original_sg_symbol_H-M 'I 2/m'
_cod_database_code 2105021
_cod_database_fobs_code 2105021

loop_
_symmetry_equiv_pos_as_xyz
'x, y, z'
'-x, y, -z'
'x+1/2, y+1/2, z+1/2'
'-x+1/2, y+1/2, -z+1/2'
'-x, -y, -z'
'x, -y, z'
'-x+1/2, -y+1/2, -z+1/2'
'x+1/2, -y+1/2, z+1/2'

loop_
_atom_site_type_symbol
_atom_site_label
_atom_site_fract_x
_atom_site_fract_y
_atom_site_fract_z
_atom_site_U_iso_or_equiv
_atom_site_adp_type
_atom_site_calc_flag
_atom_site_refinement_flags
_atom_site_occupancy
_atom_site_symmetry_multiplicity
_atom_site_disorder_assembly
_atom_site_disorder_group
O O1 -0.1822(8) 0.0000 0.4748(10) 0.094(3) Uani d PDU 0.25 1 A -1
C C1 -0.2260(9) 0.0933(7) 0.3915(13) 0.093(2) Uani d PDU 0.50 1 A -1
H H1A -0.2996 0.1052 0.4116 0.111 Uiso calc PR 0.50 1 A -1
H H1B -0.2316 0.0845 0.2714 0.111 Uiso calc PR 0.50 1 A -1
C C2 -0.1564(7) 0.1871(8) 0.4497(19) 0.108(4) Uani d PDU 0.50 1 A -1
H H2A -0.1826 0.2475 0.3783 0.129 Uiso calc PR 0.50 1 A -1
H H2B -0.1633 0.2047 0.5634 0.129 Uiso calc PR 0.50 1 A -1
O O2 -0.0456(5) 0.1689(5) 0.4470(8) 0.1038(17) Uani d PDU 0.50 1 A -1
C C3 0.0328(8) 0.2413(6) 0.5318(17) 0.116(3) Uani d PDU 0.50 1 A -1
H H3A 0.0256 0.2495 0.6479 0.139 Uiso calc PR 0.50 1 A -1
H H3B 0.0242 0.3105 0.4775 0.139 Uiso calc PR 0.50 1 A -1
C C4 0.1412(10) 0.1933(12) 0.5221(19) 0.128(5) Uani d PDU 0.50 1 A -1
H H4A 0.1393 0.1664 0.4095 0.153 Uiso calc PR 0.50 1 A -1
H H4B 0.1988 0.2467 0.5470 0.153 Uiso calc PR 0.50 1 A -1
O O3 0.1632(6) 0.1102(7) 0.6383(11) 0.129(2) Uani d PDU 0.50 1 A -1
C C5 0.2629(16) 0.053(2) 0.681(3) 0.210(14) Uani d PDU 0.25 1 A -1
H H5A 0.2777 0.0330 0.7991 0.252 Uiso calc PR 0.25 1 A -1
H H5B 0.3242 0.0946 0.6590 0.252 Uiso calc PR 0.25 1 A -1
C C6 0.246(2) -0.042(2) 0.573(3) 0.120(7) Uani d PDU 0.25 1 A -1
H H6A 0.3004 -0.0603 0.5232 0.144 Uiso d P 0.25 1 B -1
H H6B 0.1907 0.0020 0.4491 0.144 Uiso d P 0.25 1 C -1
Ni Ni 0.0000 0.0000 0.0000 0.0510(3) Uani d S 1 4 . .
O O6 -0.0196(3) 0.0000 -0.2559(4) 0.0933(12) Uani d SD 1 2 . .
H H6 0.020(3) 0.044(3) -0.291(6) 0.140 Uiso d D 1 1 . .
O O8 -0.11791(19) 0.1144(2) -0.0146(4) 0.0866(7) Uani d D 1 1 . .
H H8C -0.175(2) 0.110(4) -0.090(4) 0.130 Uiso d D 1 1 . .
H H8D -0.101(3) 0.1760(18) -0.007(6) 0.130 Uiso d D 1 1 . .
N N1 0.3743(4) 0.0000 0.2182(7) 0.0994(14) Uani d S 1 2 . .
O O12 0.3259(3) 0.0847(2) 0.1929(5) 0.1343(13) Uani d . 1 1 . .
O O13 0.4712(4) 0.0000 0.2906(10) 0.165(2) Uani d S 1 2 . .
O O18 0.0000 0.3089(4) 0.0000 0.1390(19) Uani d SD 1 2 . .
H H18 0.053(5) 0.323(5) 0.080(8) 0.208 Uiso d D 1 1 . .

loop_
_atom_site_aniso_label
_atom_site_aniso_U_11
_atom_site_aniso_U_22
_atom_site_aniso_U_33
_atom_site_aniso_U_12
_atom_site_aniso_U_13
_atom_site_aniso_U_23
O1 0.083(6) 0.118(6) 0.078(6) 0.025(15) 0.013(4) 0.027(17)
C1 0.066(5) 0.140(7) 0.075(6) 0.058(4) 0.021(5) 0.029(5)
C2 0.135(4) 0.093(6) 0.088(7) 0.078(4) 0.004(6) 0.007(6)
O2 0.133(4) 0.081(3) 0.105(5) -0.003(3) 0.043(4) -0.018(3)
C3 0.184(6) 0.059(4) 0.116(10) -0.024(4) 0.055(7) -0.016(6)
C4 0.147(5) 0.156(12) 0.101(9) -0.048(7) 0.075(7) 0.004(7)
O3 0.091(4) 0.135(6) 0.174(7) -0.033(4) 0.054(5) 0.019(5)
C5 0.18(2) 0.33(3) 0.105(17) 0.10(2) -0.001(16) -0.061(13)
C6 0.084(13) 0.201(18) 0.087(13) 0.025(14) 0.046(10) 0.039(13)
Ni 0.0462(4) 0.0567(5) 0.0504(4) 0.000 0.0103(3) 0.000
O6 0.074(2) 0.153(4) 0.0550(17) 0.000 0.0189(15) 0.000
O8 0.0632(14) 0.0707(14) 0.118(2) 0.0132(11) 0.0007(12) -0.0135(14)
N1 0.069(3) 0.113(4) 0.108(4) 0.000 -0.001(2) 0.000
O12 0.090(2) 0.114(3) 0.182(4) -0.0076(18) -0.013(2) 0.043(2)
O13 0.073(3) 0.165(5) 0.227(6) 0.000 -0.043(3) 0.000
O18 0.159(5) 0.064(2) 0.198(7) 0.000 0.049(4) 0.000

loop_
_atom_type_symbol
_atom_type_description
_atom_type_scat_dispersion_real
_atom_type_scat_dispersion_imag
_atom_type_scat_source
C C 0.0033 0.0016 'International Tables Vol C Tables 4.2.6.8 and 6.1.1.4'
H H 0.0000 0.0000 'International Tables Vol C Tables 4.2.6.8 and 6.1.1.4'
N N 0.0061 0.0033 'International Tables Vol C Tables 4.2.6.8 and 6.1.1.4'
O O 0.0106 0.0060 'International Tables Vol C Tables 4.2.6.8 and 6.1.1.4'
Ni Ni 0.3393 1.1124 'International Tables Vol C Tables 4.2.6.8 and 6.1.1.4'

loop_
_geom_angle_atom_site_label_1
_geom_angle_atom_site_label_2
_geom_angle_atom_site_label_3
_geom_angle_site_symmetry_1
_geom_angle_site_symmetry_3
_geom_angle
_geom_angle_publ_flag
O1 C1 C2 . . 111.5(8) no
O1 C1 H1A . . 109.3 no
C2 C1 H1A . . 109.3 no
O1 C1 H1B . . 109.3 no
C2 C1 H1B . . 109.3 no
H1A C1 H1B . . 108.0 no
O2 C2 C1 . . 112.1(9) no
O2 C2 H2A . . 109.2 no
C1 C2 H2A . . 109.2 no
O2 C2 H2B . . 109.2 no
C1 C2 H2B . . 109.2 no
H2A C2 H2B . . 107.9 no
C2 O2 C3 . . 118.1(8) no
O2 C3 C4 . . 104.6(9) no
O2 C3 H3A . . 110.8 no
C4 C3 H3A . . 110.8 no
O2 C3 H3B . . 110.8 no
C4 C3 H3B . . 110.8 no
H3A C3 H3B . . 108.9 no
O3 C4 C3 . . 108.8(9) no
O3 C4 H4A . . 109.9 no
C3 C4 H4A . . 109.9 no
O3 C4 H4B . . 109.9 no
C3 C4 H4B . . 109.9 no
H4A C4 H4B . . 108.3 no
C5 O3 C4 . . 126.1(15) no
O3 C5 C6 . . 104.7(18) no
O3 C5 H5A . . 110.8 no
C6 C5 H5A . . 110.8 no
O3 C5 H5B . . 110.8 no
C6 C5 H5B . . 110.8 no
H5A C5 H5B . . 108.9 no
C5 C6 H6A . . 116.5 no
C5 C6 H6B . . 96.3 no
H6A C6 H6B . . 94.9 no
O8 Ni O8 . 6 89.87(15) no
O8 Ni O8 . 2 90.13(15) no
O8 Ni O8 6 2 180.00(13) no
O8 Ni O8 . 5 180.0 no
O8 Ni O8 6 5 90.13(15) no
O8 Ni O8 2 5 89.87(15) no
O8 Ni O6 . . 90.28(11) no
O8 Ni O6 6 . 90.28(11) no
O8 Ni O6 2 . 89.72(11) no
O8 Ni O6 5 . 89.72(11) no
O8 Ni O6 . 5 89.72(11) no
O8 Ni O6 6 5 89.72(11) no
O8 Ni O6 2 5 90.28(11) no
O8 Ni O6 5 5 90.28(11) no
O6 Ni O6 . 5 180.0 no
Ni O6 H6 . . 113(4) no
Ni O8 H8C . . 119(3) no
Ni O8 H8D . . 120(3) no
H8C O8 H8D . . 107(3) no
O12 N1 O12 6 . 121.7(5) no
O12 N1 O13 6 . 118.8(3) no
O12 N1 O13 . . 118.8(3) no

loop_
_geom_bond_atom_site_label_1
_geom_bond_atom_site_label_2
_geom_bond_site_symmetry_2
_geom_bond_distance
_geom_bond_publ_flag
O1 C1 . 1.406(7) no
C1 C2 . 1.478(9) no
C1 H1A . 0.9700 no
C1 H1B . 0.9700 no
C2 O2 . 1.395(8) no
C2 H2A . 0.9700 no
C2 H2B . 0.9700 no
O2 C3 . 1.404(7) no
C3 C4 . 1.488(9) no
C3 H3A . 0.9700 no
C3 H3B . 0.9700 no
C4 O3 . 1.397(9) no
C4 H4A . 0.9700 no
C4 H4B . 0.9700 no
O3 C5 . 1.411(10) no
C5 C6 . 1.471(10) no
C5 H5A . 0.9700 no
C5 H5B . 0.9700 no
C6 H6A . 0.8886 no
C6 H6B . 1.2299 no
Ni O8 . 2.035(2) no
Ni O8 6 2.035(2) no
Ni O8 2 2.035(2) no
Ni O8 5 2.035(2) no
Ni O6 . 2.042(3) no
Ni O6 5 2.042(3) no
O6 H6 . 0.826(19) no
O8 H8C . 0.836(18) no
O8 H8D . 0.800(19) no
N1 O12 6 1.217(4) no
N1 O12 . 1.217(4) no
N1 O13 . 1.224(7) no
O18 H18 . 0.84(2) no

loop_
_geom_hbond_atom_site_label_D
_geom_hbond_atom_site_label_H
_geom_hbond_atom_site_label_A
_geom_hbond_site_symmetry_A
_geom_hbond_distance_DH
_geom_hbond_distance_HA
_geom_hbond_distance_DA
_geom_hbond_angle_DHA
O6 H6 O2 2 0.826(19) 2.08(3) 2.840(6) 153(5)
O6 H6 O3 1_554 0.826(19) 2.14(2) 2.925(7) 159(4)
O8 H8C O12 2 0.836(18) 1.91(2) 2.712(4) 159(4)
O8 H8D O18 . 0.800(19) 2.08(2) 2.836(5) 158(5)
O18 H18 O12 7 0.84(2) 2.42(3) 3.236(4) 162(7)
O18 H18 O13 7 0.84(2) 2.50(7) 2.921(6) 112(6)

loop_
_geom_torsion_atom_site_label_1
_geom_torsion_atom_site_label_2
_geom_torsion_atom_site_label_3
_geom_torsion_atom_site_label_4
_geom_torsion
_geom_torsion_publ_flag
O1 C1 C2 O2 50.3(15) no
C1 C2 O2 C3 -166.6(10) no
C2 O2 C3 C4 173.6(12) no
O2 C3 C4 O3 -76.6(14) no
C3 C4 O3 C5 -172.4(16) no
C4 O3 C5 C6 -95(2) no
